data_1559696
loop_
_publ_author_name
'Li, Shuaikang'
'Dai, Shengyu'

_publ_section_title
;
 8-Arylnaphthyl substituent retarding chain transfer in insertion
 polymerization with unsymmetrical \a-diimine systems
;
_journal_issue 45
_journal_name_full 'Polymer Chemistry'
_journal_page_first 7199
_journal_page_last 7206
_journal_paper_doi 10.1039/D0PY01231A
_journal_volume 11
_journal_year 2020
_chemical_formula_sum 'C42 H45 Cl N2 Pd'
_chemical_formula_weight 719.65
_space_group_IT_number 14
_space_group_name_Hall '-P 2ybc'
_space_group_name_H-M_alt 'P 1 21/c 1'
_symmetry_cell_setting monoclinic
_symmetry_space_group_name_H-M 'P 1 21/c 1'
_atom_sites_solution_hydrogens geom
_atom_sites_solution_primary direct
_atom_sites_solution_secondary difmap
_audit_creation_method SHELXL-97
_audit_update_record
;
2020-08-05 deposited with the CCDC.	2020-10-21 downloaded from the CCDC.
;
_cell_angle_alpha 90.00
_cell_angle_beta 127.871(5)
_cell_angle_gamma 90.00
_cell_formula_units_Z 4
_cell_length_a 17.2731(15)
_cell_length_b 12.4890(11)
_cell_length_c 21.4769(19)
_cell_measurement_reflns_used 4634
_cell_measurement_temperature 298(2)
_cell_measurement_theta_max 27.891
_cell_measurement_theta_min 2.502
_cell_volume 3657.3(6)
_computing_cell_refinement 'Bruker SMART'
_computing_data_collection 'Bruker SMART'
_computing_data_reduction 'Bruker SAINT'
_computing_molecular_graphics 'Bruker SHELXTL'
_computing_publication_material 'Bruker SHELXTL'
_computing_structure_refinement 'SHELXL-97 (Sheldrick, 1997)'
_computing_structure_solution 'SHELXS-97 (Sheldrick, 1990)'
_diffrn_ambient_temperature 298(2)
_diffrn_measured_fraction_theta_full 0.995
_diffrn_measured_fraction_theta_max 0.995
_diffrn_measurement_device_type 'CCD area detector'
_diffrn_measurement_method 'phi and omega scans'
_diffrn_radiation_monochromator graphite
_diffrn_radiation_source 'fine-focus sealed tube'
_diffrn_radiation_type MoK\a
_diffrn_radiation_wavelength 0.71073
_diffrn_reflns_av_R_equivalents 0.0550
_diffrn_reflns_av_sigmaI/netI 0.0758
_diffrn_reflns_limit_h_max 20
_diffrn_reflns_limit_h_min -11
_diffrn_reflns_limit_k_max 14
_diffrn_reflns_limit_k_min -14
_diffrn_reflns_limit_l_max 25
_diffrn_reflns_limit_l_min -25
_diffrn_reflns_number 16849
_diffrn_reflns_theta_full 25.02
_diffrn_reflns_theta_max 25.02
_diffrn_reflns_theta_min 2.50
_exptl_absorpt_coefficient_mu 0.611
_exptl_absorpt_correction_T_max 0.8191
_exptl_absorpt_correction_T_min 0.7921
_exptl_absorpt_correction_type multi-scan
_exptl_absorpt_process_details sadabs
_exptl_crystal_density_diffrn 1.307
_exptl_crystal_density_meas 1.269
_exptl_crystal_density_method 'not measured'
_exptl_crystal_description block
_exptl_crystal_F_000 1496
_exptl_crystal_size_max 0.40
_exptl_crystal_size_mid 0.37
_exptl_crystal_size_min 0.34
_refine_diff_density_max 0.663
_refine_diff_density_min -0.493
_refine_diff_density_rms 0.074
_refine_ls_extinction_method none
_refine_ls_goodness_of_fit_ref 1.028
_refine_ls_hydrogen_treatment mixed
_refine_ls_matrix_type full
_refine_ls_number_parameters 439
_refine_ls_number_reflns 6428
_refine_ls_number_restraints 47
_refine_ls_restrained_S_all 1.034
_refine_ls_R_factor_all 0.1080
_refine_ls_R_factor_gt 0.0573
_refine_ls_shift/su_max 0.001
_refine_ls_shift/su_mean 0.000
_refine_ls_structure_factor_coef Fsqd
_refine_ls_weighting_details 'calc w=1/[\s^2^(Fo^2^)+(0.0361P)^2^+3.7774P] where P=(Fo^2^+2Fc^2^)/3'
_refine_ls_weighting_scheme calc
_refine_ls_wR_factor_gt 0.1051
_refine_ls_wR_factor_ref 0.1179
_reflns_number_gt 3821
_reflns_number_total 6428
_reflns_threshold_expression >2sigma(I)
_cod_data_source_file d0py01231a2.cif
_cod_data_source_block 191017d
_cod_depositor_comments
;
The following automatic conversions were performed:

data item '_symmetry_cell_setting' value 'Monoclinic' was changed to
'monoclinic' in accordance with the
/home/data/users/saulius/crontab/automatic-downloads/rss-feeds/RSC/lib/dictionaries/cif_core.dic
dictionary named 'cif_core.dic' version 2.4.2 last updated on
2011-04-26.

Automatic conversion script
Id: cif_fix_values 7556 2019-12-06 15:28:31Z antanas 
;
_cod_original_sg_symbol_H-M P2(1)/c
_cod_database_code 1559696

loop_
_symmetry_equiv_pos_as_xyz
'x, y, z'
'-x, y+1/2, -z+1/2'
'-x, -y, -z'
'x, -y-1/2, z-1/2'

loop_
_atom_site_label
_atom_site_type_symbol
_atom_site_fract_x
_atom_site_fract_y
_atom_site_fract_z
_atom_site_U_iso_or_equiv
_atom_site_adp_type
_atom_site_occupancy
_atom_site_symmetry_multiplicity
_atom_site_calc_flag
_atom_site_refinement_flags
_atom_site_disorder_assembly
_atom_site_disorder_group
Pd1 Pd 0.30360(3) 0.50235(4) 0.36009(2) 0.04655(14) Uani 1 1 d . . .
Cl1 Cl 0.3975(3) 0.3509(4) 0.3980(2) 0.0816(13) Uani 0.608(6) 1 d P A 1
Cl1' Cl 0.2834(9) 0.4698(8) 0.2490(6) 0.0467(16) Uani 0.392(6) 1 d P A 2
N1 N 0.2226(2) 0.6433(3) 0.3261(2) 0.0284(9) Uani 1 1 d . A .
N2 N 0.3140(3) 0.5400(4) 0.4608(2) 0.0529(12) Uani 1 1 d D A .
C1 C 0.1663(4) 0.7886(4) 0.3677(3) 0.0479(14) Uani 1 1 d . A .
H1A H 0.1398 0.8180 0.3169 0.072 Uiso 1 1 calc R . .
H1B H 0.2119 0.8385 0.4081 0.072 Uiso 1 1 calc R . .
H1C H 0.1141 0.7752 0.3708 0.072 Uiso 1 1 calc R . .
C2 C 0.2184(3) 0.6852(4) 0.3791(3) 0.0347(12) Uani 1 1 d . . .
C3 C 0.2700(4) 0.6264(5) 0.4549(3) 0.0497(14) Uani 1 1 d . A .
C4 C 0.2690(6) 0.6728(5) 0.5191(4) 0.090(2) Uani 1 1 d . . .
H4A H 0.3146 0.6344 0.5674 0.135 Uiso 1 1 calc R A .
H4B H 0.2043 0.6667 0.5044 0.135 Uiso 1 1 calc R . .
H4C H 0.2875 0.7469 0.5266 0.135 Uiso 1 1 calc R . .
C5 C 0.1795(3) 0.6966(3) 0.2522(2) 0.0271(10) Uani 1 1 d . . .
C6 C 0.2379(3) 0.7657(3) 0.2458(3) 0.0295(11) Uani 1 1 d . A .
C7 C 0.1940(3) 0.8191(4) 0.1755(3) 0.0351(12) Uani 1 1 d . . .
H7 H 0.2318 0.8652 0.1700 0.042 Uiso 1 1 calc R A .
C8 C 0.0953(3) 0.8067(4) 0.1124(3) 0.0369(12) Uani 1 1 d . A .
C9 C 0.0420(3) 0.7322(3) 0.1193(3) 0.0337(11) Uani 1 1 d . . .
H9 H -0.0232 0.7202 0.0764 0.040 Uiso 1 1 calc R A .
C10 C 0.0826(3) 0.6745(3) 0.1885(3) 0.0284(11) Uani 1 1 d . A .
C11 C 0.0493(4) 0.8686(4) 0.0366(3) 0.0563(16) Uani 1 1 d . . .
H11A H 0.0522 0.8266 0.0006 0.084 Uiso 1 1 calc R A .
H11B H 0.0843 0.9344 0.0478 0.084 Uiso 1 1 calc R . .
H11C H -0.0180 0.8840 0.0132 0.084 Uiso 1 1 calc R . .
C12 C 0.3463(3) 0.7801(4) 0.3153(3) 0.0333(11) Uani 1 1 d . . .
H12 H 0.3685 0.7112 0.3431 0.040 Uiso 1 1 calc R A .
C13 C 0.4079(3) 0.8008(4) 0.2872(3) 0.0371(12) Uani 1 1 d . A .
C14 C 0.4165(4) 0.7189(5) 0.2486(4) 0.0604(17) Uani 1 1 d . . .
H14 H 0.3853 0.6540 0.2409 0.072 Uiso 1 1 calc R A .
C15 C 0.4703(5) 0.7311(5) 0.2211(4) 0.075(2) Uani 1 1 d . A .
H15 H 0.4751 0.6749 0.1952 0.090 Uiso 1 1 calc R . .
C16 C 0.5164(4) 0.8261(6) 0.2320(4) 0.0667(18) Uani 1 1 d . . .
H16 H 0.5526 0.8350 0.2136 0.080 Uiso 1 1 calc R A .
C17 C 0.5089(4) 0.9071(6) 0.2700(4) 0.0714(19) Uani 1 1 d . A .
H17 H 0.5409 0.9715 0.2780 0.086 Uiso 1 1 calc R . .
C18 C 0.4543(4) 0.8956(4) 0.2971(3) 0.0557(15) Uani 1 1 d . . .
H18 H 0.4491 0.9526 0.3221 0.067 Uiso 1 1 calc R A .
C19 C 0.3601(3) 0.8612(4) 0.3739(3) 0.0392(12) Uani 1 1 d . A .
C20 C 0.3169(3) 0.9615(4) 0.3510(3) 0.0461(14) Uani 1 1 d . . .
H20 H 0.2795 0.9809 0.2981 0.055 Uiso 1 1 calc R A .
C21 C 0.3282(4) 1.0339(5) 0.4051(4) 0.0646(18) Uani 1 1 d . A .
H21 H 0.2991 1.1011 0.3886 0.078 Uiso 1 1 calc R . .
C22 C 0.3824(4) 1.0056(6) 0.4828(4) 0.0742(19) Uani 1 1 d . . .
H22 H 0.3902 1.0541 0.5191 0.089 Uiso 1 1 calc R A .
C23 C 0.4256(4) 0.9065(6) 0.5079(4) 0.0683(18) Uani 1 1 d . A .
H23 H 0.4616 0.8877 0.5608 0.082 Uiso 1 1 calc R . .
C24 C 0.4150(4) 0.8342(5) 0.4536(3) 0.0511(15) Uani 1 1 d . . .
H24 H 0.4448 0.7673 0.4706 0.061 Uiso 1 1 calc R A .
C25 C 0.0248(3) 0.5864(4) 0.1932(3) 0.0345(12) Uani 1 1 d . . .
H25 H 0.0733 0.5329 0.2302 0.041 Uiso 1 1 calc R A .
C26 C -0.0253(3) 0.6245(4) 0.2279(3) 0.0370(12) Uani 1 1 d . A .
C27 C -0.0754(4) 0.7205(5) 0.2056(3) 0.0530(15) Uani 1 1 d . . .
H27 H -0.0780 0.7640 0.1692 0.064 Uiso 1 1 calc R A .
C28 C -0.1222(4) 0.7529(6) 0.2371(4) 0.0716(19) Uani 1 1 d . A .
H28 H -0.1554 0.8179 0.2220 0.086 Uiso 1 1 calc R . .
C29 C -0.1190(6) 0.6896(8) 0.2895(5) 0.091(3) Uani 1 1 d . . .
H29 H -0.1500 0.7114 0.3107 0.109 Uiso 1 1 calc R A .
C30 C -0.0709(6) 0.5940(7) 0.3118(4) 0.089(2) Uani 1 1 d . A .
H30 H -0.0697 0.5505 0.3476 0.107 Uiso 1 1 calc R . .
C31 C -0.0236(4) 0.5615(5) 0.2812(3) 0.0613(17) Uani 1 1 d . . .
H31 H 0.0096 0.4964 0.2968 0.074 Uiso 1 1 calc R A .
C32 C -0.0436(4) 0.5294(3) 0.1147(3) 0.0338(12) Uani 1 1 d . A .
C33 C -0.0028(5) 0.4579(4) 0.0931(4) 0.0643(17) Uani 1 1 d . . .
H33 H 0.0638 0.4427 0.1287 0.077 Uiso 1 1 calc R A .
C34 C -0.0578(7) 0.4087(5) 0.0208(5) 0.086(2) Uani 1 1 d . A .
H34 H -0.0286 0.3601 0.0082 0.103 Uiso 1 1 calc R . .
C35 C -0.1542(7) 0.4310(7) -0.0319(4) 0.089(3) Uani 1 1 d . . .
H35 H -0.1907 0.3995 -0.0816 0.107 Uiso 1 1 calc R A .
C36 C -0.1988(5) 0.4993(7) -0.0132(4) 0.087(2) Uani 1 1 d . A .
H36 H -0.2658 0.5127 -0.0491 0.104 Uiso 1 1 calc R . .
C37 C -0.1423(4) 0.5486(5) 0.0606(3) 0.0599(16) Uani 1 1 d . . .
H37 H -0.1723 0.5957 0.0734 0.072 Uiso 1 1 calc R A .
C38 C 0.3667(5) 0.4722(5) 0.5310(3) 0.093(2) Uani 1 1 d DU . .
H38A H 0.3704 0.5094 0.5725 0.111 Uiso 0.594(8) 1 calc PR A 1
H38B H 0.4333 0.4624 0.5490 0.111 Uiso 0.594(8) 1 calc PR A 1
H38C H 0.3990 0.5137 0.5792 0.111 Uiso 0.406(8) 1 d PR A 2
H38D H 0.4149 0.4277 0.5340 0.111 Uiso 0.406(8) 1 d PR A 2
C39 C 0.3213(10) 0.3633(8) 0.5193(9) 0.113(5) Uani 0.594(8) 1 d PDU A 1
H39A H 0.3701 0.3137 0.5592 0.136 Uiso 0.594(8) 1 calc PR A 1
H39B H 0.2953 0.3350 0.4678 0.136 Uiso 0.594(8) 1 calc PR A 1
C40 C 0.2394(9) 0.3783(13) 0.5261(8) 0.120(4) Uani 0.594(8) 1 d PDU A 1
H40A H 0.2044 0.4439 0.4992 0.144 Uiso 0.594(8) 1 calc PR A 1
H40B H 0.1934 0.3195 0.4995 0.144 Uiso 0.594(8) 1 calc PR A 1
C41 C 0.2754(11) 0.3836(14) 0.6108(9) 0.138(5) Uani 0.594(8) 1 d PDU A 1
H41A H 0.3046 0.3164 0.6364 0.207 Uiso 0.594(8) 1 calc PR A 1
H41B H 0.2210 0.3982 0.6111 0.207 Uiso 0.594(8) 1 calc PR A 1
H41C H 0.3232 0.4396 0.6383 0.207 Uiso 0.594(8) 1 calc PR A 1
C42 C 0.286(2) 0.480(2) 0.2629(15) 0.0467(16) Uani 0.608(6) 1 d P A 1
H42A H 0.2347 0.5250 0.2224 0.070 Uiso 0.608(6) 1 calc PR A 1
H42B H 0.2693 0.4060 0.2471 0.070 Uiso 0.608(6) 1 calc PR A 1
H42C H 0.3462 0.4963 0.2712 0.070 Uiso 0.608(6) 1 calc PR A 1
C39' C 0.2806(11) 0.4057(17) 0.5161(13) 0.113(5) Uani 0.406(8) 1 d PD A 2
H39C H 0.2352 0.4536 0.5145 0.136 Uiso 0.406(8) 1 calc PR A 2
H39D H 0.2455 0.3710 0.4650 0.136 Uiso 0.406(8) 1 calc PR A 2
C40' C 0.3153(13) 0.3203(14) 0.5796(12) 0.120(4) Uani 0.406(8) 1 d PD A 2
H40C H 0.3266 0.2540 0.5627 0.144 Uiso 0.406(8) 1 calc PR A 2
H40D H 0.3775 0.3429 0.6278 0.144 Uiso 0.406(8) 1 calc PR A 2
C41' C 0.2455(15) 0.299(2) 0.5970(14) 0.138(5) Uani 0.406(8) 1 d PD A 2
H41D H 0.2246 0.3656 0.6046 0.207 Uiso 0.406(8) 1 calc PR A 2
H41E H 0.2773 0.2565 0.6440 0.207 Uiso 0.406(8) 1 calc PR A 2
H41F H 0.1895 0.2610 0.5536 0.207 Uiso 0.406(8) 1 calc PR A 2
C42' C 0.384(2) 0.363(2) 0.4159(17) 0.0816(13) Uani 0.392(6) 1 d P A 2
H42D H 0.3914 0.3244 0.3814 0.122 Uiso 0.392(6) 1 calc PR A 2
H42E H 0.3492 0.3190 0.4284 0.122 Uiso 0.392(6) 1 calc PR A 2
H42F H 0.4469 0.3812 0.4635 0.122 Uiso 0.392(6) 1 calc PR A 2

loop_
_atom_site_aniso_label
_atom_site_aniso_U_11
_atom_site_aniso_U_22
_atom_site_aniso_U_33
_atom_site_aniso_U_23
_atom_site_aniso_U_13
_atom_site_aniso_U_12
Pd1 0.0417(2) 0.0397(2) 0.0550(3) 0.0138(2) 0.02799(19) 0.0098(2)
Cl1 0.093(2) 0.073(2) 0.085(3) 0.0439(18) 0.0580(19) 0.0551(17)
Cl1' 0.0651(19) 0.046(3) 0.051(4) -0.002(2) 0.047(3) 0.0068(15)
N1 0.025(2) 0.034(2) 0.025(2) 0.0030(17) 0.0144(18) -0.0020(17)
N2 0.053(3) 0.063(3) 0.031(3) 0.014(2) 0.019(2) -0.002(2)
C1 0.050(3) 0.054(3) 0.045(3) -0.017(3) 0.032(3) -0.011(3)
C2 0.033(3) 0.038(3) 0.031(3) -0.004(2) 0.019(2) -0.009(2)
C3 0.055(4) 0.051(4) 0.038(3) 0.004(3) 0.026(3) -0.006(3)
C4 0.145(7) 0.081(5) 0.054(4) 0.002(4) 0.066(5) 0.005(5)
C5 0.029(3) 0.027(2) 0.027(3) 0.004(2) 0.018(2) 0.007(2)
C6 0.028(2) 0.026(2) 0.031(3) 0.003(2) 0.017(2) 0.002(2)
C7 0.039(3) 0.032(3) 0.036(3) 0.008(2) 0.024(3) 0.000(2)
C8 0.040(3) 0.032(3) 0.032(3) 0.003(2) 0.019(3) 0.000(2)
C9 0.024(2) 0.033(3) 0.030(3) 0.002(2) 0.010(2) 0.004(2)
C10 0.031(3) 0.025(2) 0.033(3) -0.002(2) 0.021(2) 0.002(2)
C11 0.065(4) 0.051(3) 0.041(3) 0.022(3) 0.026(3) 0.003(3)
C12 0.030(3) 0.034(3) 0.036(3) 0.009(2) 0.020(2) 0.001(2)
C13 0.032(3) 0.044(3) 0.036(3) 0.003(2) 0.021(2) -0.003(2)
C14 0.063(4) 0.056(4) 0.086(5) -0.011(3) 0.058(4) -0.014(3)
C15 0.088(5) 0.078(5) 0.099(6) -0.016(4) 0.077(5) -0.005(4)
C16 0.060(4) 0.092(5) 0.070(4) 0.001(4) 0.051(4) -0.007(4)
C17 0.068(4) 0.076(5) 0.091(5) 0.006(4) 0.060(4) -0.020(4)
C18 0.056(4) 0.052(4) 0.065(4) -0.003(3) 0.039(3) -0.011(3)
C19 0.026(3) 0.050(3) 0.037(3) 0.000(2) 0.017(2) -0.003(2)
C20 0.035(3) 0.051(3) 0.038(3) 0.001(2) 0.015(3) -0.002(2)
C21 0.047(3) 0.067(4) 0.071(5) -0.023(3) 0.032(4) -0.004(3)
C22 0.052(4) 0.098(6) 0.074(5) -0.036(5) 0.039(4) -0.020(4)
C23 0.043(4) 0.107(6) 0.041(4) -0.013(4) 0.019(3) -0.020(4)
C24 0.036(3) 0.068(4) 0.041(3) 0.000(3) 0.020(3) -0.006(3)
C25 0.034(3) 0.032(3) 0.034(3) -0.001(2) 0.019(2) -0.002(2)
C26 0.037(3) 0.048(3) 0.025(3) -0.010(2) 0.018(2) -0.013(2)
C27 0.049(3) 0.064(4) 0.059(4) -0.010(3) 0.040(3) -0.004(3)
C28 0.066(4) 0.080(5) 0.083(5) -0.022(4) 0.053(4) -0.006(4)
C29 0.103(6) 0.117(7) 0.099(6) -0.048(6) 0.085(6) -0.033(5)
C30 0.129(7) 0.099(6) 0.084(5) -0.026(5) 0.089(6) -0.049(6)
C31 0.079(4) 0.066(4) 0.049(4) -0.016(3) 0.045(4) -0.023(3)
C32 0.045(3) 0.025(3) 0.037(3) -0.010(2) 0.028(3) -0.013(2)
C33 0.086(5) 0.047(3) 0.070(4) -0.012(3) 0.053(4) -0.012(3)
C34 0.138(7) 0.061(4) 0.091(6) -0.034(4) 0.087(6) -0.024(5)
C35 0.135(7) 0.097(6) 0.052(5) -0.033(4) 0.067(5) -0.063(6)
C36 0.064(4) 0.120(6) 0.053(4) -0.031(5) 0.024(4) -0.046(5)
C37 0.045(3) 0.074(4) 0.049(4) -0.012(3) 0.023(3) -0.011(3)
C38 0.127(6) 0.080(5) 0.055(4) 0.024(3) 0.047(4) 0.005(4)
C39 0.164(10) 0.072(8) 0.102(6) 0.057(7) 0.080(8) 0.028(7)
C40 0.116(9) 0.108(8) 0.130(9) 0.049(7) 0.073(7) 0.033(7)
C41 0.102(9) 0.157(13) 0.135(10) 0.052(11) 0.063(8) -0.001(9)
C42 0.0651(19) 0.046(3) 0.051(4) -0.002(2) 0.047(3) 0.0068(15)
C39' 0.164(10) 0.072(8) 0.102(6) 0.057(7) 0.080(8) 0.028(7)
C40' 0.116(9) 0.108(8) 0.130(9) 0.049(7) 0.073(7) 0.033(7)
C41' 0.102(9) 0.157(13) 0.135(10) 0.052(11) 0.063(8) -0.001(9)
C42' 0.093(2) 0.073(2) 0.085(3) 0.0439(18) 0.0580(19) 0.0551(17)

loop_
_atom_type_symbol
_atom_type_description
_atom_type_scat_dispersion_real
_atom_type_scat_dispersion_imag
_atom_type_scat_source
C C 0.0033 0.0016 'International Tables Vol C Tables 4.2.6.8 and 6.1.1.4'
H H 0.0000 0.0000 'International Tables Vol C Tables 4.2.6.8 and 6.1.1.4'
N N 0.0061 0.0033 'International Tables Vol C Tables 4.2.6.8 and 6.1.1.4'
Cl Cl 0.1484 0.1585 'International Tables Vol C Tables 4.2.6.8 and 6.1.1.4'
Pd Pd -0.9988 1.0072 'International Tables Vol C Tables 4.2.6.8 and 6.1.1.4'

loop_
_geom_angle_atom_site_label_1
_geom_angle_atom_site_label_2
_geom_angle_atom_site_label_3
_geom_angle
_geom_angle_site_symmetry_1
_geom_angle_site_symmetry_3
_geom_angle_publ_flag
C42 Pd1 N1 96.9(9) . . ?
C42 Pd1 C42' 96.1(11) . . ?
N1 Pd1 C42' 166.7(7) . . ?
C42 Pd1 N2 174.6(9) . . ?
N1 Pd1 N2 77.70(16) . . ?
C42' Pd1 N2 89.3(7) . . ?
C42 Pd1 Cl1' 2.1(11) . . ?
N1 Pd1 Cl1' 98.6(3) . . ?
C42' Pd1 Cl1' 94.4(8) . . ?
N2 Pd1 Cl1' 176.0(3) . . ?
C42 Pd1 Cl1 82.5(9) . . ?
N1 Pd1 Cl1 177.79(16) . . ?
C42' Pd1 Cl1 14.4(7) . . ?
N2 Pd1 Cl1 102.89(16) . . ?
Cl1' Pd1 Cl1 80.9(3) . . ?
C2 N1 C5 120.8(4) . . ?
C2 N1 Pd1 115.0(3) . . ?
C5 N1 Pd1 124.0(3) . . ?
C3 N2 C38 123.1(5) . . ?
C3 N2 Pd1 114.5(3) . . ?
C38 N2 Pd1 122.4(4) . . ?
C2 C1 H1A 109.5 . . ?
C2 C1 H1B 109.5 . . ?
H1A C1 H1B 109.5 . . ?
C2 C1 H1C 109.5 . . ?
H1A C1 H1C 109.5 . . ?
H1B C1 H1C 109.5 . . ?
N1 C2 C3 116.3(4) . . ?
N1 C2 C1 123.7(4) . . ?
C3 C2 C1 120.0(5) . . ?
N2 C3 C2 116.5(5) . . ?
N2 C3 C4 125.0(5) . . ?
C2 C3 C4 118.5(5) . . ?
C3 C4 H4A 109.5 . . ?
C3 C4 H4B 109.5 . . ?
H4A C4 H4B 109.5 . . ?
C3 C4 H4C 109.5 . . ?
H4A C4 H4C 109.5 . . ?
H4B C4 H4C 109.5 . . ?
C10 C5 C6 122.0(4) . . ?
C10 C5 N1 119.4(4) . . ?
C6 C5 N1 118.6(4) . . ?
C7 C6 C5 117.6(4) . . ?
C7 C6 C12 122.3(4) . . ?
C5 C6 C12 120.1(4) . . ?
C6 C7 C8 122.3(4) . . ?
C6 C7 H7 118.8 . . ?
C8 C7 H7 118.8 . . ?
C9 C8 C7 118.1(4) . . ?
C9 C8 C11 121.1(4) . . ?
C7 C8 C11 120.7(4) . . ?
C8 C9 C10 122.1(4) . . ?
C8 C9 H9 118.9 . . ?
C10 C9 H9 118.9 . . ?
C5 C10 C9 117.5(4) . . ?
C5 C10 C25 121.0(4) . . ?
C9 C10 C25 121.4(4) . . ?
C8 C11 H11A 109.5 . . ?
C8 C11 H11B 109.5 . . ?
H11A C11 H11B 109.5 . . ?
C8 C11 H11C 109.5 . . ?
H11A C11 H11C 109.5 . . ?
H11B C11 H11C 109.5 . . ?
C19 C12 C6 111.4(4) . . ?
C19 C12 C13 114.8(4) . . ?
C6 C12 C13 111.4(4) . . ?
C19 C12 H12 106.2 . . ?
C6 C12 H12 106.2 . . ?
C13 C12 H12 106.2 . . ?
C18 C13 C14 117.6(5) . . ?
C18 C13 C12 124.5(5) . . ?
C14 C13 C12 117.9(4) . . ?
C13 C14 C15 121.6(5) . . ?
C13 C14 H14 119.2 . . ?
C15 C14 H14 119.2 . . ?
C16 C15 C14 119.7(6) . . ?
C16 C15 H15 120.2 . . ?
C14 C15 H15 120.2 . . ?
C17 C16 C15 119.4(6) . . ?
C17 C16 H16 120.3 . . ?
C15 C16 H16 120.3 . . ?
C16 C17 C18 121.1(6) . . ?
C16 C17 H17 119.5 . . ?
C18 C17 H17 119.5 . . ?
C13 C18 C17 120.6(6) . . ?
C13 C18 H18 119.7 . . ?
C17 C18 H18 119.7 . . ?
C20 C19 C24 117.7(5) . . ?
C20 C19 C12 122.3(4) . . ?
C24 C19 C12 119.9(5) . . ?
C19 C20 C21 121.6(5) . . ?
C19 C20 H20 119.2 . . ?
C21 C20 H20 119.2 . . ?
C22 C21 C20 119.5(6) . . ?
C22 C21 H21 120.2 . . ?
C20 C21 H21 120.2 . . ?
C21 C22 C23 120.9(6) . . ?
C21 C22 H22 119.6 . . ?
C23 C22 H22 119.6 . . ?
C22 C23 C24 119.6(6) . . ?
C22 C23 H23 120.2 . . ?
C24 C23 H23 120.2 . . ?
C23 C24 C19 120.7(6) . . ?
C23 C24 H24 119.6 . . ?
C19 C24 H24 119.6 . . ?
C32 C25 C26 113.7(4) . . ?
C32 C25 C10 111.0(4) . . ?
C26 C25 C10 113.4(4) . . ?
C32 C25 H25 106.0 . . ?
C26 C25 H25 106.0 . . ?
C10 C25 H25 106.0 . . ?
C31 C26 C27 118.3(5) . . ?
C31 C26 C25 120.0(5) . . ?
C27 C26 C25 121.7(5) . . ?
C26 C27 C28 120.7(6) . . ?
C26 C27 H27 119.7 . . ?
C28 C27 H27 119.7 . . ?
C29 C28 C27 119.8(7) . . ?
C29 C28 H28 120.1 . . ?
C27 C28 H28 120.1 . . ?
C28 C29 C30 120.6(7) . . ?
C28 C29 H29 119.7 . . ?
C30 C29 H29 119.7 . . ?
C29 C30 C31 120.0(7) . . ?
C29 C30 H30 120.0 . . ?
C31 C30 H30 120.0 . . ?
C26 C31 C30 120.6(7) . . ?
C26 C31 H31 119.7 . . ?
C30 C31 H31 119.7 . . ?
C37 C32 C33 117.0(5) . . ?
C37 C32 C25 125.1(5) . . ?
C33 C32 C25 117.8(5) . . ?
C34 C33 C32 121.9(6) . . ?
C34 C33 H33 119.1 . . ?
C32 C33 H33 119.1 . . ?
C35 C34 C33 119.9(7) . . ?
C35 C34 H34 120.1 . . ?
C33 C34 H34 120.1 . . ?
C34 C35 C36 120.8(7) . . ?
C34 C35 H35 119.6 . . ?
C36 C35 H35 119.6 . . ?
C35 C36 C37 118.8(6) . . ?
C35 C36 H36 120.6 . . ?
C37 C36 H36 120.6 . . ?
C32 C37 C36 121.6(6) . . ?
C32 C37 H37 119.2 . . ?
C36 C37 H37 119.2 . . ?
N2 C38 C39 114.8(7) . . ?
N2 C38 C39' 100.7(7) . . ?
C39 C38 C39' 32.1(10) . . ?
N2 C38 H38A 108.6 . . ?
C39 C38 H38A 108.6 . . ?
C39' C38 H38A 87.8 . . ?
N2 C38 H38B 108.6 . . ?
C39 C38 H38B 108.6 . . ?
C39' C38 H38B 139.8 . . ?
H38A C38 H38B 107.6 . . ?
N2 C38 H38C 112.2 . . ?
C39 C38 H38C 123.9 . . ?
C39' C38 H38C 110.8 . . ?
H38A C38 H38C 25.2 . . ?
H38B C38 H38C 83.1 . . ?
N2 C38 H38D 111.4 . . ?
C39 C38 H38D 80.3 . . ?
C39' C38 H38D 112.4 . . ?
H38A C38 H38D 130.0 . . ?
H38B C38 H38D 30.8 . . ?
H38C C38 H38D 109.2 . . ?
C38 C39 C40 106.9(9) . . ?
C38 C39 H39A 110.3 . . ?
C40 C39 H39A 110.3 . . ?
C38 C39 H39B 110.3 . . ?
C40 C39 H39B 110.3 . . ?
H39A C39 H39B 108.6 . . ?
C41 C40 C39 113.5(10) . . ?
C41 C40 H40A 108.9 . . ?
C39 C40 H40A 108.9 . . ?
C41 C40 H40B 108.9 . . ?
C39 C40 H40B 108.9 . . ?
H40A C40 H40B 107.7 . . ?
Pd1 C42 H42A 109.5 . . ?
Pd1 C42 H42B 109.5 . . ?
Pd1 C42 H42C 109.5 . . ?
C40' C39' C38 112.7(11) . . ?
C40' C39' H39C 109.1 . . ?
C38 C39' H39C 109.1 . . ?
C40' C39' H39D 109.1 . . ?
C38 C39' H39D 109.1 . . ?
H39C C39' H39D 107.8 . . ?
C41' C40' C39' 114.4(13) . . ?
C41' C40' H40C 108.7 . . ?
C39' C40' H40C 108.7 . . ?
C41' C40' H40D 108.7 . . ?
C39' C40' H40D 108.7 . . ?
H40C C40' H40D 107.6 . . ?
C40' C41' H41D 109.5 . . ?
C40' C41' H41E 109.5 . . ?
H41D C41' H41E 109.5 . . ?
C40' C41' H41F 109.5 . . ?
H41D C41' H41F 109.5 . . ?
H41E C41' H41F 109.5 . . ?
Pd1 C42' H42D 109.5 . . ?
Pd1 C42' H42E 109.5 . . ?
H42D C42' H42E 109.5 . . ?
Pd1 C42' H42F 109.5 . . ?
H42D C42' H42F 109.5 . . ?
H42E C42' H42F 109.5 . . ?

loop_
_geom_bond_atom_site_label_1
_geom_bond_atom_site_label_2
_geom_bond_distance
_geom_bond_site_symmetry_2
_geom_bond_publ_flag
Pd1 C42 1.94(2) . ?
Pd1 N1 2.082(4) . ?
Pd1 C42' 2.08(2) . ?
Pd1 N2 2.110(5) . ?
Pd1 Cl1' 2.226(8) . ?
Pd1 Cl1 2.292(3) . ?
N1 C2 1.294(6) . ?
N1 C5 1.437(5) . ?
N2 C3 1.280(6) . ?
N2 C38 1.461(6) . ?
C1 C2 1.505(7) . ?
C1 H1A 0.9600 . ?
C1 H1B 0.9600 . ?
C1 H1C 0.9600 . ?
C2 C3 1.484(7) . ?
C3 C4 1.507(8) . ?
C4 H4A 0.9600 . ?
C4 H4B 0.9600 . ?
C4 H4C 0.9600 . ?
C5 C10 1.392(6) . ?
C5 C6 1.398(6) . ?
C6 C7 1.377(6) . ?
C6 C12 1.528(6) . ?
C7 C8 1.390(6) . ?
C7 H7 0.9300 . ?
C8 C9 1.379(6) . ?
C8 C11 1.514(6) . ?
C9 C10 1.392(6) . ?
C9 H9 0.9300 . ?
C10 C25 1.531(6) . ?
C11 H11A 0.9600 . ?
C11 H11B 0.9600 . ?
C11 H11C 0.9600 . ?
C12 C19 1.515(6) . ?
C12 C13 1.534(6) . ?
C12 H12 0.9800 . ?
C13 C18 1.371(7) . ?
C13 C14 1.381(7) . ?
C14 C15 1.382(7) . ?
C14 H14 0.9300 . ?
C15 C16 1.366(8) . ?
C15 H15 0.9300 . ?
C16 C17 1.356(8) . ?
C16 H16 0.9300 . ?
C17 C18 1.385(8) . ?
C17 H17 0.9300 . ?
C18 H18 0.9300 . ?
C19 C20 1.385(7) . ?
C19 C24 1.397(7) . ?
C20 C21 1.388(7) . ?
C20 H20 0.9300 . ?
C21 C22 1.366(8) . ?
C21 H21 0.9300 . ?
C22 C23 1.372(9) . ?
C22 H22 0.9300 . ?
C23 C24 1.397(8) . ?
C23 H23 0.9300 . ?
C24 H24 0.9300 . ?
C25 C32 1.517(6) . ?
C25 C26 1.523(6) . ?
C25 H25 0.9800 . ?
C26 C31 1.374(7) . ?
C26 C27 1.381(7) . ?
C27 C28 1.394(7) . ?
C27 H27 0.9300 . ?
C28 C29 1.351(9) . ?
C28 H28 0.9300 . ?
C29 C30 1.363(10) . ?
C29 H29 0.9300 . ?
C30 C31 1.388(9) . ?
C30 H30 0.9300 . ?
C31 H31 0.9300 . ?
C32 C37 1.372(7) . ?
C32 C33 1.381(7) . ?
C33 C34 1.371(8) . ?
C33 H33 0.9300 . ?
C34 C35 1.348(10) . ?
C34 H34 0.9300 . ?
C35 C36 1.365(10) . ?
C35 H35 0.9300 . ?
C36 C37 1.395(8) . ?
C36 H36 0.9300 . ?
C37 H37 0.9300 . ?
C38 C39 1.512(9) . ?
C38 C39' 1.556(10) . ?
C38 H38A 0.9700 . ?
C38 H38B 0.9700 . ?
C38 H38C 0.9700 . ?
C38 H38D 0.9700 . ?
C39 C40 1.521(9) . ?
C39 H39A 0.9700 . ?
C39 H39B 0.9700 . ?
C40 C41 1.520(9) . ?
C40 H40A 0.9700 . ?
C40 H40B 0.9700 . ?
C41 H41A 0.9600 . ?
C41 H41B 0.9600 . ?
C41 H41C 0.9600 . ?
C42 H42A 0.9600 . ?
C42 H42B 0.9600 . ?
C42 H42C 0.9600 . ?
C39' C40' 1.533(9) . ?
C39' H39C 0.9700 . ?
C39' H39D 0.9700 . ?
C40' C41' 1.490(10) . ?
C40' H40C 0.9700 . ?
C40' H40D 0.9700 . ?
C41' H41D 0.9600 . ?
C41' H41E 0.9600 . ?
C41' H41F 0.9600 . ?
C42' H42D 0.9600 . ?
C42' H42E 0.9600 . ?
C42' H42F 0.9600 . ?
